data_7120667
loop_
_publ_author_name
'Reinig, Regina R.'
'Fought, Ellie L.'
'Ellern, Arkady'
'Windus, Theresa L.'
'Sadow, Aaron D.'

_publ_section_title
;
 Rapid and ordered carbonylation and oxygenation of a cobalt(II) methyl
;
_journal_name_full 'Chem. Commun.'
_journal_paper_doi 10.1039/C7CC06339C
_journal_year 2017
_chemical_formula_sum 'C22 H32 B Co N3 O3'
_chemical_formula_weight 456.24
_space_group_crystal_system monoclinic
_space_group_IT_number 14
_space_group_name_Hall '-P 2ybc'
_space_group_name_H-M_alt 'P 1 21/c 1'
_symmetry_space_group_name_Hall '-P 2ybc'
_symmetry_space_group_name_H-M 'P 1 21/c 1'
_atom_sites_solution_hydrogens geom
_atom_sites_solution_primary direct
_atom_sites_solution_secondary difmap
_audit_update_record
;
2017-07-24 deposited with the CCDC.
2017-09-15 downloaded from the CCDC.
;
_cell_angle_alpha 90
_cell_angle_beta 97.171(2)
_cell_angle_gamma 90
_cell_formula_units_Z 4
_cell_length_a 10.9166(17)
_cell_length_b 13.444(2)
_cell_length_c 16.223(3)
_cell_measurement_reflns_used 5941
_cell_measurement_temperature 173.(2)
_cell_measurement_theta_max 26.2428
_cell_measurement_theta_min 2.4147
_cell_volume 2362.3(7)
_computing_cell_refinement 'SAINT V7.66A (Bruker AXS, 2013)'
_computing_data_collection 'APEX2 Suite (Bruker AXS, 2013)'
_computing_data_reduction 'SAINT V7.66A (Bruker AXS, 2013)'
_computing_molecular_graphics 'XSHELL (Bruker AXS, 2007)'
_computing_publication_material 'APEX2 Suite (Bruker AXS, 2013)'
_computing_structure_refinement 'SHELXL-2013 (Sheldrick, 2013)'
_computing_structure_solution 'SHELXS-2013 (Sheldrick, 2013)'
_diffrn_ambient_temperature 173.(2)
_diffrn_detector_area_resol_mean 8.3333
_diffrn_measured_fraction_theta_full 0.994
_diffrn_measured_fraction_theta_max 0.994
_diffrn_measurement_device_type 'Bruker APEX-II CCD'
_diffrn_measurement_method ' full spere \w scans'
_diffrn_radiation_monochromator graphite
_diffrn_radiation_type 'MoK\a '
_diffrn_radiation_wavelength 0.71073
_diffrn_reflns_av_R_equivalents 0.0386
_diffrn_reflns_av_unetI/netI 0.0342
_diffrn_reflns_limit_h_max 14
_diffrn_reflns_limit_h_min -14
_diffrn_reflns_limit_k_max 17
_diffrn_reflns_limit_k_min -17
_diffrn_reflns_limit_l_max 21
_diffrn_reflns_limit_l_min -21
_diffrn_reflns_number 24315
_diffrn_reflns_theta_full 28.41
_diffrn_reflns_theta_max 28.41
_diffrn_reflns_theta_min 1.88
_diffrn_source 'X-ray tuve'
_diffrn_source_type 'Sealed tube'
_exptl_absorpt_coefficient_mu 0.753
_exptl_absorpt_correction_T_max 0.93
_exptl_absorpt_correction_T_min 0.84
_exptl_absorpt_correction_type multi-scan
_exptl_absorpt_process_details 'SADABS (Bruker, 2013)'
_exptl_crystal_density_diffrn 1.283
_exptl_crystal_density_method 'not measured'
_exptl_crystal_F_000 964
_exptl_crystal_size_max 0.310
_exptl_crystal_size_mid 0.160
_exptl_crystal_size_min 0.100
_refine_diff_density_max 0.330
_refine_diff_density_min -0.350
_refine_ls_extinction_method none
_refine_ls_goodness_of_fit_ref 0.998
_refine_ls_hydrogen_treatment constr
_refine_ls_matrix_type full
_refine_ls_number_parameters 278
_refine_ls_number_reflns 5916
_refine_ls_number_restraints 0
_refine_ls_restrained_S_all 0.998
_refine_ls_R_factor_all 0.0505
_refine_ls_R_factor_gt 0.0337
_refine_ls_shift/su_max 0.040
_refine_ls_shift/su_mean 0.000
_refine_ls_structure_factor_coef Fsqd
_refine_ls_weighting_details 'w=1/[\s^2^(Fo^2^)+(0.0387P)^2^+0.9556P] where P=(Fo^2^+2Fc^2^)/3'
_refine_ls_weighting_scheme calc
_refine_ls_wR_factor_gt 0.0794
_refine_ls_wR_factor_ref 0.0880
_reflns_number_gt 4634
_reflns_number_total 5916
_reflns_threshold_expression 'I > 2\s(I)'
_cod_data_source_file c7cc06339c2.cif
_cod_data_source_block I
_cod_original_cell_volume 2362.3(6)
_cod_database_code 7120667

loop_
_space_group_symop_operation_xyz
'x, y, z'
'-x, y+1/2, -z+1/2'
'-x, -y, -z'
'x, -y-1/2, z-1/2'

loop_
_atom_site_type_symbol
_atom_site_label
_atom_site_fract_x
_atom_site_fract_y
_atom_site_fract_z
_atom_site_U_iso_or_equiv
_atom_site_adp_type
_atom_site_calc_flag
_atom_site_refinement_flags_adp
_atom_site_refinement_flags_posn
_atom_site_occupancy
Co Co1 0.18747(2) 0.22561(2) 0.53585(2) 0.02613(8) Uani d . . 1
B B1 0.45920(17) 0.22150(13) 0.61723(11) 0.0228(3) Uani d . . 1
C C1 0.1637(2) -0.01824(14) 0.61133(13) 0.0441(5) Uani d . . 1
H H1A 0.1038 0.011 0.5681 0.066 Uiso calc U R 1
H H1B 0.1276 -0.0772 0.6344 0.066 Uiso calc U R 1
H H1C 0.2383 -0.0373 0.5872 0.066 Uiso calc U R 1
C C2 0.19707(15) 0.05752(12) 0.68003(11) 0.0287(4) Uani d . . 1
C C3 0.08454(19) 0.08408(17) 0.72192(15) 0.0498(5) Uani d . . 1
H H3A 0.1068 0.1353 0.7641 0.075 Uiso calc U R 1
H H3B 0.055 0.0247 0.7484 0.075 Uiso calc U R 1
H H3C 0.0192 0.1093 0.6803 0.075 Uiso calc U R 1
C C4 0.30723(16) 0.02483(13) 0.74195(11) 0.0319(4) Uani d . . 1
H H4A 0.2943 0.0427 0.7994 0.038 Uiso calc U R 1
H H4B 0.32 -0.0479 0.739 0.038 Uiso calc U R 1
C C5 0.36576(15) 0.14941(11) 0.66199(9) 0.0225(3) Uani d . . 1
C C6 0.1439(2) 0.47633(17) 0.62067(16) 0.0547(6) Uani d . . 1
H H6A 0.0723 0.4441 0.5891 0.082 Uiso calc U R 1
H H6B 0.1292 0.5481 0.6232 0.082 Uiso calc U R 1
H H6C 0.1565 0.4491 0.6771 0.082 Uiso calc U R 1
C C7 0.25793(17) 0.45717(12) 0.57822(11) 0.0324(4) Uani d . . 1
C C8 0.2399(3) 0.49519(19) 0.48966(15) 0.0641(7) Uani d . . 1
H H8A 0.3143 0.4818 0.4634 0.096 Uiso calc U R 1
H H8B 0.2245 0.567 0.4897 0.096 Uiso calc U R 1
H H8C 0.1692 0.4614 0.4585 0.096 Uiso calc U R 1
C C9 0.37672(18) 0.49659(14) 0.62829(15) 0.0461(5) Uani d . . 1
H H9A 0.413 0.5506 0.5977 0.055 Uiso calc U R 1
H H9B 0.3596 0.5226 0.6828 0.055 Uiso calc U R 1
C C10 0.39474(15) 0.33145(11) 0.60994(10) 0.0242(3) Uani d . . 1
C C11 0.2602(2) 0.03200(16) 0.38691(13) 0.0513(6) Uani d . . 1
H H11A 0.2855 -0.0148 0.4321 0.077 Uiso calc U R 1
H H11B 0.269 0.0004 0.3335 0.077 Uiso calc U R 1
H H11C 0.1738 0.051 0.3883 0.077 Uiso calc U R 1
C C12 0.34126(18) 0.12408(13) 0.39745(10) 0.0342(4) Uani d . . 1
C C13 0.3034(2) 0.20039(17) 0.32973(13) 0.0519(6) Uani d . . 1
H H13A 0.2162 0.2175 0.3298 0.078 Uiso calc U R 1
H H13B 0.3157 0.1724 0.2756 0.078 Uiso calc U R 1
H H13C 0.354 0.2604 0.3402 0.078 Uiso calc U R 1
C C14 0.4793(2) 0.09881(16) 0.40506(12) 0.0432(5) Uani d . . 1
H H14A 0.4916 0.0259 0.4037 0.052 Uiso calc U R 1
H H14B 0.5177 0.1293 0.359 0.052 Uiso calc U R 1
C C15 0.43874(15) 0.17671(12) 0.52186(10) 0.0257(3) Uani d . . 1
C C16 0.59884(15) 0.22885(11) 0.66218(10) 0.0253(3) Uani d . . 1
C C17 0.69750(17) 0.25245(15) 0.61926(13) 0.0398(4) Uani d . . 1
H H17 0.6836 0.2582 0.5605 0.048 Uiso calc U R 1
C C18 0.81595(18) 0.26789(17) 0.65979(15) 0.0489(5) Uani d . . 1
H H18 0.8813 0.2838 0.6286 0.059 Uiso calc U R 1
C C19 0.83889(18) 0.26016(15) 0.74495(15) 0.0439(5) Uani d . . 1
H H19 0.9198 0.2707 0.7725 0.053 Uiso calc U R 1
C C20 0.74410(18) 0.23716(14) 0.78965(13) 0.0373(4) Uani d . . 1
H H20 0.7591 0.2315 0.8484 0.045 Uiso calc U R 1
C C21 0.62555(16) 0.22215(12) 0.74854(11) 0.0304(4) Uani d . . 1
H H21 0.5606 0.2068 0.7804 0.036 Uiso calc U R 1
C C22 0.0182(2) 0.24306(17) 0.47551(14) 0.0495(5) Uani d . . 1
H H22A -0.0254 0.2948 0.5029 0.074 Uiso calc U R 1
H H22B -0.0272 0.1802 0.476 0.074 Uiso calc U R 1
H H22C 0.024 0.2627 0.418 0.074 Uiso calc U R 1
N N1 0.24834(12) 0.14660(10) 0.64195(8) 0.0255(3) Uani d . . 1
N N2 0.28371(13) 0.34914(10) 0.57760(9) 0.0272(3) Uani d . . 1
N N3 0.33170(13) 0.17071(11) 0.47928(8) 0.0299(3) Uani d . . 1
O O1 0.41194(10) 0.07842(8) 0.71673(7) 0.0270(2) Uani d . . 1
O O2 0.45979(11) 0.41202(9) 0.63919(9) 0.0383(3) Uani d . . 1
O O3 0.53260(12) 0.13959(10) 0.48453(8) 0.0369(3) Uani d . . 1

loop_
_atom_site_aniso_label
_atom_site_aniso_U_11
_atom_site_aniso_U_22
_atom_site_aniso_U_33
_atom_site_aniso_U_12
_atom_site_aniso_U_13
_atom_site_aniso_U_23
Co1 0.02657(12) 0.02263(12) 0.02710(13) 0.00225(9) -0.00487(9) -0.00248(9)
B1 0.0242(9) 0.0195(8) 0.0242(9) 0.0012(7) 0.0009(7) 0.0021(7)
C1 0.0560(13) 0.0296(10) 0.0434(11) -0.0095(9) -0.0073(10) -0.0003(8)
C2 0.0290(9) 0.0261(8) 0.0307(9) -0.0038(7) 0.0024(7) 0.0024(7)
C3 0.0361(11) 0.0521(13) 0.0642(15) -0.0027(10) 0.0179(10) 0.0041(11)
C4 0.0338(9) 0.0299(9) 0.0316(9) -0.0051(7) 0.0030(7) 0.0076(7)
C5 0.0280(8) 0.0186(7) 0.0203(7) 0.0028(6) 0.0014(6) -0.0023(6)
C6 0.0433(12) 0.0441(12) 0.0762(17) 0.0120(10) 0.0062(11) -0.0181(11)
C7 0.0354(9) 0.0197(8) 0.0397(10) 0.0038(7) -0.0048(8) -0.0003(7)
C8 0.0807(18) 0.0503(14) 0.0570(15) 0.0011(13) -0.0082(13) 0.0251(12)
C9 0.0421(11) 0.0211(9) 0.0708(15) 0.0039(8) -0.0096(10) -0.0063(9)
C10 0.0277(8) 0.0201(7) 0.0243(8) -0.0011(6) 0.0012(6) -0.0010(6)
C11 0.0765(16) 0.0378(11) 0.0393(11) -0.0046(11) 0.0061(11) -0.0101(9)
C12 0.0537(11) 0.0285(9) 0.0204(8) 0.0052(8) 0.0046(8) -0.0018(7)
C13 0.0754(16) 0.0483(12) 0.0318(11) 0.0107(11) 0.0058(10) 0.0110(9)
C14 0.0603(13) 0.0405(11) 0.0307(10) 0.0122(10) 0.0126(9) -0.0036(8)
C15 0.0329(9) 0.0188(7) 0.0263(8) 0.0051(7) 0.0072(7) 0.0032(6)
C16 0.0245(8) 0.0182(7) 0.0323(9) 0.0033(6) 0.0000(6) 0.0008(6)
C17 0.0314(10) 0.0489(12) 0.0389(11) -0.0021(8) 0.0042(8) 0.0031(9)
C18 0.0264(10) 0.0617(14) 0.0595(14) -0.0028(9) 0.0091(9) -0.0030(11)
C19 0.0261(9) 0.0410(11) 0.0610(14) 0.0048(8) -0.0087(9) -0.0072(10)
C20 0.0378(10) 0.0308(9) 0.0395(10) 0.0039(8) -0.0101(8) 0.0000(8)
C21 0.0315(9) 0.0245(8) 0.0340(9) -0.0005(7) -0.0002(7) 0.0004(7)
C22 0.0400(11) 0.0524(13) 0.0505(13) 0.0031(10) -0.0155(10) -0.0049(10)
N1 0.0249(7) 0.0226(7) 0.0283(7) -0.0006(5) 0.0008(6) 0.0016(5)
N2 0.0296(7) 0.0192(6) 0.0309(8) 0.0032(5) -0.0031(6) -0.0018(5)
N3 0.0374(8) 0.0289(7) 0.0227(7) 0.0045(6) 0.0007(6) -0.0041(6)
O1 0.0271(6) 0.0242(6) 0.0286(6) -0.0009(5) -0.0006(5) 0.0063(5)
O2 0.0309(7) 0.0207(6) 0.0593(9) 0.0000(5) -0.0107(6) -0.0059(6)
O3 0.0387(7) 0.0398(7) 0.0337(7) 0.0098(6) 0.0104(6) -0.0042(6)

loop_
_atom_type_symbol
_atom_type_description
_atom_type_scat_dispersion_real
_atom_type_scat_dispersion_imag
_atom_type_scat_source
C C 0.0033 0.0016 'International Tables Vol C Tables 4.2.6.8 and 6.1.1.4'
H H 0.0000 0.0000 'International Tables Vol C Tables 4.2.6.8 and 6.1.1.4'
B B 0.0013 0.0007 'International Tables Vol C Tables 4.2.6.8 and 6.1.1.4'
N N 0.0061 0.0033 'International Tables Vol C Tables 4.2.6.8 and 6.1.1.4'
O O 0.0106 0.0060 'International Tables Vol C Tables 4.2.6.8 and 6.1.1.4'
Co Co 0.3494 0.9721 'International Tables Vol C Tables 4.2.6.8 and 6.1.1.4'

loop_
_geom_angle_atom_site_label_1
_geom_angle_atom_site_label_2
_geom_angle_atom_site_label_3
_geom_angle
C22 Co1 N2 118.39(8)
C22 Co1 N3 122.52(8)
N2 Co1 N3 92.82(6)
C22 Co1 N1 130.77(8)
N2 Co1 N1 92.49(5)
N3 Co1 N1 90.16(6)
C16 B1 C10 110.62(13)
C16 B1 C5 116.23(13)
C10 B1 C5 106.28(13)
C16 B1 C15 117.22(14)
C10 B1 C15 104.81(12)
C5 B1 C15 100.40(12)
C2 C1 H1A 109.5
C2 C1 H1B 109.5
H1A C1 H1B 109.5
C2 C1 H1C 109.5
H1A C1 H1C 109.5
H1B C1 H1C 109.5
N1 C2 C1 107.63(14)
N1 C2 C3 111.32(15)
C1 C2 C3 110.64(16)
N1 C2 C4 101.41(13)
C1 C2 C4 112.65(15)
C3 C2 C4 112.74(16)
C2 C3 H3A 109.5
C2 C3 H3B 109.5
H3A C3 H3B 109.5
C2 C3 H3C 109.5
H3A C3 H3C 109.5
H3B C3 H3C 109.5
O1 C4 C2 104.71(13)
O1 C4 H4A 110.8
C2 C4 H4A 110.8
O1 C4 H4B 110.8
C2 C4 H4B 110.8
H4A C4 H4B 108.9
N1 C5 O1 115.01(14)
N1 C5 B1 124.19(14)
O1 C5 B1 120.28(13)
C7 C6 H6A 109.5
C7 C6 H6B 109.5
H6A C6 H6B 109.5
C7 C6 H6C 109.5
H6A C6 H6C 109.5
H6B C6 H6C 109.5
N2 C7 C8 109.09(16)
N2 C7 C6 109.70(16)
C8 C7 C6 110.87(18)
N2 C7 C9 101.16(13)
C8 C7 C9 112.73(18)
C6 C7 C9 112.82(17)
C7 C8 H8A 109.5
C7 C8 H8B 109.5
H8A C8 H8B 109.5
C7 C8 H8C 109.5
H8A C8 H8C 109.5
H8B C8 H8C 109.5
O2 C9 C7 105.52(14)
O2 C9 H9A 110.6
C7 C9 H9A 110.6
O2 C9 H9B 110.6
C7 C9 H9B 110.6
H9A C9 H9B 108.8
N2 C10 O2 115.13(14)
N2 C10 B1 125.02(14)
O2 C10 B1 119.85(13)
C12 C11 H11A 109.5
C12 C11 H11B 109.5
H11A C11 H11B 109.5
C12 C11 H11C 109.5
H11A C11 H11C 109.5
H11B C11 H11C 109.5
N3 C12 C11 109.88(15)
N3 C12 C13 108.54(15)
C11 C12 C13 111.49(17)
N3 C12 C14 101.52(14)
C11 C12 C14 112.40(17)
C13 C12 C14 112.49(17)
C12 C13 H13A 109.5
C12 C13 H13B 109.5
H13A C13 H13B 109.5
C12 C13 H13C 109.5
H13A C13 H13C 109.5
H13B C13 H13C 109.5
O3 C14 C12 105.56(14)
O3 C14 H14A 110.6
C12 C14 H14A 110.6
O3 C14 H14B 110.6
C12 C14 H14B 110.6
H14A C14 H14B 108.8
N3 C15 O3 115.24(15)
N3 C15 B1 122.37(14)
O3 C15 B1 122.32(14)
C17 C16 C21 116.04(16)
C17 C16 B1 122.45(15)
C21 C16 B1 121.18(15)
C16 C17 C18 121.99(19)
C16 C17 H17 119.0
C18 C17 H17 119.0
C19 C18 C17 120.3(2)
C19 C18 H18 119.8
C17 C18 H18 119.8
C20 C19 C18 119.54(18)
C20 C19 H19 120.2
C18 C19 H19 120.2
C19 C20 C21 119.76(19)
C19 C20 H20 120.1
C21 C20 H20 120.1
C20 C21 C16 122.34(17)
C20 C21 H21 118.8
C16 C21 H21 118.8
Co1 C22 H22A 109.5
Co1 C22 H22B 109.5
H22A C22 H22B 109.5
Co1 C22 H22C 109.5
H22A C22 H22C 109.5
H22B C22 H22C 109.5
C5 N1 C2 109.52(13)
C5 N1 Co1 113.84(11)
C2 N1 Co1 131.50(10)
C10 N2 C7 110.50(13)
C10 N2 Co1 114.04(11)
C7 N2 Co1 135.44(11)
C15 N3 C12 110.31(14)
C15 N3 Co1 115.70(11)
C12 N3 Co1 133.99(12)
C5 O1 C4 106.98(12)
C10 O2 C9 107.03(13)
C15 O3 C14 107.17(14)

loop_
_geom_bond_atom_site_label_1
_geom_bond_atom_site_label_2
_geom_bond_distance
Co1 C22 1.994(2)
Co1 N2 2.0354(14)
Co1 N3 2.0559(14)
Co1 N1 2.0608(14)
B1 C16 1.609(2)
B1 C10 1.635(2)
B1 C5 1.641(2)
B1 C15 1.649(2)
C1 C2 1.520(3)
C1 H1A 0.98
C1 H1B 0.98
C1 H1C 0.98
C2 N1 1.488(2)
C2 C3 1.519(3)
C2 C4 1.532(2)
C3 H3A 0.98
C3 H3B 0.98
C3 H3C 0.98
C4 O1 1.452(2)
C4 H4A 0.99
C4 H4B 0.99
C5 N1 1.283(2)
C5 O1 1.3572(18)
C6 C7 1.518(3)
C6 H6A 0.98
C6 H6B 0.98
C6 H6C 0.98
C7 N2 1.480(2)
C7 C8 1.514(3)
C7 C9 1.536(3)
C8 H8A 0.98
C8 H8B 0.98
C8 H8C 0.98
C9 O2 1.451(2)
C9 H9A 0.99
C9 H9B 0.99
C10 N2 1.282(2)
C10 O2 1.3486(19)
C11 C12 1.519(3)
C11 H11A 0.98
C11 H11B 0.98
C11 H11C 0.98
C12 N3 1.484(2)
C12 C13 1.522(3)
C12 C14 1.534(3)
C13 H13A 0.98
C13 H13B 0.98
C13 H13C 0.98
C14 O3 1.454(2)
C14 H14A 0.99
C14 H14B 0.99
C15 N3 1.284(2)
C15 O3 1.349(2)
C16 C17 1.390(3)
C16 C21 1.398(2)
C17 C18 1.391(3)
C17 H17 0.95
C18 C19 1.377(3)
C18 H18 0.95
C19 C20 1.371(3)
C19 H19 0.95
C20 C21 1.395(3)
C20 H20 0.95
C21 H21 0.95
C22 H22A 0.98
C22 H22B 0.98
C22 H22C 0.98
